data_2021401
loop_
_publ_author_name
'Kaushik, Reetam'
'Khan, Imran'
'Saini, Mukesh Kumar'
'Hussain, Firasat'
'Sadakane, Masahiro'

_publ_section_title
;
 Synthesis and characterization of carbonate-encapsulated ytterbium- and
 yttrium-containing polyoxotungstates
;
_journal_coeditor_code JR3017
_journal_issue 11
_journal_name_full 'Acta Crystallographica Section C'
_journal_page_first 1355
_journal_page_last 1361
_journal_paper_doi 10.1107/S2053229618011841
_journal_volume 74
_journal_year 2018
_chemical_formula_iupac 'Na12 [Na (C2 H3 O2) {Y2 (As W9 O33)2 (W2 O5) (C O3) (H2 O)3}], 22H2 O'
_chemical_formula_moiety 'As2 C3 Na12 O110 W20 Y2, 3(O)'
_chemical_formula_sum 'C3 As2 Na12 O113 W20 Y2'
_chemical_formula_weight 6124.57
_chemical_name_systematic
;
Dodecasodium
acetato(arsenotungstato)triaquacarbonato(ditungstato)sodiumdiyttrium
dodecahyrate
;
_space_group_crystal_system triclinic
_space_group_IT_number 2
_space_group_name_Hall '-P 1'
_space_group_name_H-M_alt 'P -1'
_symmetry_space_group_name_Hall '-P 1'
_symmetry_space_group_name_H-M 'P -1'
_audit_creation_method
;
Olex2 1.2
(compiled 2017.03.28 svn.r3405 for OlexSys, GUI svn.r5335)
;
_cell_angle_alpha 91.090(2)
_cell_angle_beta 92.169(2)
_cell_angle_gamma 108.155(3)
_cell_formula_units_Z 2
_cell_length_a 13.3054(4)
_cell_length_b 18.0281(6)
_cell_length_c 22.4544(5)
_cell_measurement_reflns_used 10464
_cell_measurement_temperature 293(2)
_cell_measurement_theta_max 27.9860
_cell_measurement_theta_min 3.0020
_cell_volume 5111.7(3)
_computing_cell_refinement
;
CrysAlis PRO (Agilent, 2013)
;
_computing_data_collection
;
CrysAlis PRO (Agilent, 2013)
;
_computing_data_reduction
;
CrysAlis PRO (Agilent, 2013)
;
_computing_molecular_graphics
;
OLEX2 (Dolomanov <i>et al.</i>, 2009)
;
_computing_publication_material
;
OLEX2 (Dolomanov <i>et al.</i>, 2009)
;
_computing_structure_refinement
;
SHELXL2017 (Sheldrick, 2015)
;
_computing_structure_solution
;
SHELXS97 (Sheldrick, 2008)
;
_diffrn_ambient_temperature 293(2)
_diffrn_detector_area_resol_mean 15.9853
_diffrn_measured_fraction_theta_full 0.999
_diffrn_measured_fraction_theta_max 0.999
_diffrn_measurement_device_type 'Agilent Xcalibur Sapphire3'
_diffrn_measurement_method '\w scans'
_diffrn_radiation_monochromator graphite
_diffrn_radiation_type MoK\a
_diffrn_radiation_wavelength 0.71073
_diffrn_reflns_av_R_equivalents 0.1031
_diffrn_reflns_av_unetI/netI 0.1264
_diffrn_reflns_limit_h_max 16
_diffrn_reflns_limit_h_min -16
_diffrn_reflns_limit_k_max 22
_diffrn_reflns_limit_k_min -22
_diffrn_reflns_limit_l_max 27
_diffrn_reflns_limit_l_min -27
_diffrn_reflns_number 69959
_diffrn_reflns_theta_full 25.242
_diffrn_reflns_theta_max 26.022
_diffrn_reflns_theta_min 2.847
_diffrn_source 'Enhance (Mo) X-ray Source'
_exptl_absorpt_coefficient_mu 24.342
_exptl_absorpt_correction_T_max 1.00000
_exptl_absorpt_correction_T_min 0.74576
_exptl_absorpt_correction_type multi-scan
_exptl_absorpt_process_details
;
(CrysAlis PRO; Agilent, 2013)
;
_exptl_crystal_colour colourless
_exptl_crystal_density_diffrn 3.979
_exptl_crystal_description block
_exptl_crystal_F_000 5356
_exptl_crystal_size_max 0.09
_exptl_crystal_size_mid 0.08
_exptl_crystal_size_min 0.01
_refine_diff_density_max 3.452
_refine_diff_density_min -2.070
_refine_ls_extinction_method none
_refine_ls_goodness_of_fit_ref 1.021
_refine_ls_hydrogen_treatment undef
_refine_ls_matrix_type full
_refine_ls_number_parameters 729
_refine_ls_number_reflns 20134
_refine_ls_number_restraints 0
_refine_ls_restrained_S_all 1.021
_refine_ls_R_factor_all 0.1066
_refine_ls_R_factor_gt 0.0630
_refine_ls_shift/su_max 0.001
_refine_ls_shift/su_mean 0.000
_refine_ls_structure_factor_coef Fsqd
_refine_ls_weighting_details 'w=1/[\s^2^(Fo^2^)+(0.0243P)^2^+39.5926P] where P=(Fo^2^+2Fc^2^)/3'
_refine_ls_weighting_scheme calc
_refine_ls_wR_factor_gt 0.1052
_refine_ls_wR_factor_ref 0.1216
_reflns_number_gt 13492
_reflns_number_total 20134
_reflns_threshold_expression 'I > 2\s(I)'
_cod_data_source_file jr3017sup1.cif
_cod_data_source_block 1a
_cod_depositor_comments
;

2019-09-18
Z value and formula fixed to values more according to usual
chemical conventions.                 miguel
;
_cod_original_formula_sum 'C6 As4 Na24 O226 W40 Y4'
_cod_original_formula_weight 12249.14
_cod_original_formula_moiety 'As4 C6 Na24 O220 W40 Y4, 6(O)'
_cod_original_formula_units_Z 1
_cod_database_code 2021401
_shelx_space_group_comment
;
The symmetry employed for this shelxl refinement is uniquely defined
by the following loop, which should always be used as a source of
symmetry information in preference to the above space-group names.
They are only intended as comments.
;

loop_
_space_group_symop_operation_xyz
'x, y, z'
'-x, -y, -z'

loop_
_atom_site_type_symbol
_atom_site_label
_atom_site_fract_x
_atom_site_fract_y
_atom_site_fract_z
_atom_site_U_iso_or_equiv
_atom_site_adp_type
_atom_site_calc_flag
_atom_site_occupancy
O O1 -0.3541(13) 0.1787(9) 0.1152(6) 0.036(4) Uiso d 1
O O2 -0.1139(12) 0.1778(8) 0.2860(6) 0.026(4) Uiso d 1
O O3 -0.4837(12) 0.1459(8) 0.3173(6) 0.028(4) Uiso d 1
O O4 -0.2054(11) 0.2569(8) 0.2074(6) 0.024(3) Uiso d 1
O O5 -0.2748(11) 0.2414(8) 0.3143(6) 0.023(3) Uiso d 1
O O6 -0.4003(11) 0.2410(8) 0.2221(5) 0.021(3) Uiso d 1
O O7 -0.4157(11) 0.3121(8) 0.1199(6) 0.023(3) Uiso d 1
O O8 -0.2138(11) 0.3284(8) 0.1045(6) 0.023(3) Uiso d 1
O O9 -0.0037(11) 0.3248(8) 0.2515(5) 0.021(3) Uiso d 1
O O10 -0.0847(10) 0.3067(7) 0.3614(5) 0.014(3) Uiso d 1
O O11 -0.4051(11) 0.2813(8) 0.3855(5) 0.021(3) Uiso d 1
O O12 -0.5356(11) 0.2812(8) 0.2916(5) 0.021(3) Uiso d 1
O O13 -0.6419(12) 0.3893(9) 0.2836(6) 0.032(4) Uiso d 1
O O14 -0.4930(11) 0.3826(8) 0.2036(5) 0.020(3) Uiso d 1
O O15 -0.5013(12) 0.4322(8) 0.0881(6) 0.029(4) Uiso d 1
O O16 -0.2859(11) 0.4492(7) 0.0885(5) 0.017(3) Uiso d 1
O O17 -0.0788(12) 0.4660(8) 0.0539(6) 0.028(4) Uiso d 1
O O18 -0.0462(11) 0.4171(8) 0.1704(6) 0.024(4) Uiso d 1
O O19 0.1638(11) 0.4548(8) 0.2239(6) 0.023(3) Uiso d 1
O O20 0.0530(11) 0.4435(7) 0.3312(5) 0.019(3) Uiso d 1
O O21 0.0017(12) 0.4304(8) 0.4478(6) 0.028(4) Uiso d 1
O O22 -0.2097(11) 0.3807(7) 0.4056(5) 0.017(3) Uiso d 1
O O23 -0.3715(12) 0.3975(8) 0.4779(6) 0.027(4) Uiso d 1
O O24 -0.4834(11) 0.3990(8) 0.3718(5) 0.019(3) Uiso d 1
O O25 -0.3447(11) 0.3780(7) 0.3013(5) 0.015(3) Uiso d 1
O O26 -0.2683(11) 0.3972(7) 0.1920(5) 0.018(3) Uiso d 1
O O27 -0.1367(10) 0.3950(7) 0.2847(5) 0.015(3) Uiso d 1
O O28 -0.4391(11) 0.4984(8) 0.2824(5) 0.021(3) Uiso d 1
O O29 -0.3608(12) 0.5219(8) 0.1766(6) 0.029(4) Uiso d 1
O O30 -0.1212(11) 0.5353(8) 0.1570(6) 0.023(3) Uiso d 1
O O31 0.0305(11) 0.5399(8) 0.2454(5) 0.019(3) Uiso d 1
O O32 -0.0760(11) 0.5197(8) 0.3732(5) 0.021(3) Uiso d 1
O O33 -0.2842(12) 0.4978(8) 0.3888(6) 0.027(4) Uiso d 1
O O34 -0.5485(12) 0.5572(8) 0.1972(6) 0.032(4) Uiso d 1
O O35 -0.4613(12) 0.6433(9) 0.2971(6) 0.033(4) Uiso d 1
O O36 -0.3167(13) 0.6404(9) 0.4104(6) 0.035(4) Uiso d 1
O O37 -0.1265(12) 0.6244(8) 0.4758(6) 0.031(4) Uiso d 1
O O38 0.1153(13) 0.6061(9) 0.1271(6) 0.032(4) Uiso d 1
O O39 -0.0595(11) 0.6664(8) 0.0901(6) 0.024(4) Uiso d 1
O O40 -0.1584(11) 0.6811(7) 0.2012(5) 0.018(3) Uiso d 1
O O41 -0.0962(11) 0.6334(8) 0.2762(5) 0.019(3) Uiso d 1
O O42 -0.2601(11) 0.6257(7) 0.2782(5) 0.019(3) Uiso d 1
O O43 -0.3616(11) 0.6795(8) 0.1902(5) 0.021(3) Uiso d 1
O O44 -0.2432(13) 0.7058(9) 0.0904(6) 0.036(4) Uiso d 1
O O45 -0.3142(13) 0.8188(9) 0.1362(6) 0.038(4) Uiso d 1
O O46 -0.2149(11) 0.8142(8) 0.2469(5) 0.022(3) Uiso d 1
O O47 -0.1040(11) 0.8258(8) 0.1522(6) 0.024(3) Uiso d 1
O O48 0.0922(11) 0.7654(8) 0.1593(5) 0.022(3) Uiso d 1
O O49 0.1479(11) 0.7028(7) 0.2606(5) 0.018(3) Uiso d 1
O O50 0.0244(11) 0.6886(8) 0.3845(5) 0.021(3) Uiso d 1
O O51 -0.1371(11) 0.7472(8) 0.3683(6) 0.024(3) Uiso d 1
O O52 -0.2844(12) 0.9398(8) 0.2690(6) 0.032(4) Uiso d 1
O O53 -0.0941(12) 0.9518(8) 0.2147(6) 0.026(4) Uiso d 1
O O54 -0.0749(13) 0.9632(9) 0.0909(6) 0.036(4) Uiso d 1
O O55 0.0856(11) 0.8995(8) 0.1085(5) 0.022(3) Uiso d 1
O O56 0.2646(12) 0.8494(8) 0.0962(6) 0.029(4) Uiso d 1
O O57 0.2672(11) 0.8420(8) 0.2216(6) 0.024(3) Uiso d 1
O O58 0.3659(12) 0.7447(9) 0.2801(6) 0.032(4) Uiso d 1
O O59 0.2324(11) 0.7430(8) 0.3730(5) 0.020(3) Uiso d 1
O O60 0.1482(12) 0.7335(8) 0.4858(6) 0.027(4) Uiso d 1
O O61 0.0272(10) 0.8241(7) 0.4349(5) 0.012(3) Uiso d 1
O O62 -0.1750(12) 0.8152(8) 0.4715(6) 0.028(4) Uiso d 1
O O63 -0.2088(11) 0.8715(8) 0.3604(5) 0.022(3) Uiso d 1
O O64 -0.0265(11) 0.8878(8) 0.3202(5) 0.021(3) Uiso d 1
O O65 0.0899(11) 0.8982(7) 0.2231(5) 0.018(3) Uiso d 1
O O66 0.1443(10) 0.8388(7) 0.3270(5) 0.015(3) Uiso d 1
O O67 -0.0315(11) 0.9510(7) 0.4243(5) 0.019(3) Uiso d 1
O O68 -0.0849(10) 1.0107(7) 0.3232(5) 0.011(3) Uiso d 1
O O69 0.0922(11) 1.0258(8) 0.1729(6) 0.023(3) Uiso d 1
O O70 0.2609(12) 0.9753(8) 0.1735(6) 0.025(4) Uiso d 1
O O71 0.3482(11) 0.8808(7) 0.3322(5) 0.018(3) Uiso d 1
O O72 0.2366(10) 0.8730(7) 0.4315(5) 0.014(3) Uiso d 1
O O73 0.1661(11) 0.9850(8) 0.3852(5) 0.020(3) Uiso d 1
O O74 0.1110(11) 1.0451(8) 0.2893(5) 0.022(3) Uiso d 1
O O75 0.2747(12) 0.9932(8) 0.2932(6) 0.025(4) Uiso d 1
O O76 0.0734(12) 1.1044(9) 0.3990(6) 0.032(4) Uiso d 1
O O77 0.2850(12) 1.1189(8) 0.2239(6) 0.029(4) Uiso d 1
O O78 0.3848(13) 1.0140(9) 0.4051(6) 0.034(4) Uiso d 1
O O79 0.3805(18) 0.8515(13) 0.5199(9) 0.087(7) Uiso d 1
O O80 0.2047(17) 0.8831(11) 0.6040(8) 0.071(6) Uiso d 1
O O81 0.1594(12) 0.5785(8) 0.4444(6) 0.029(4) Uiso d 1
O O82 -0.1120(17) 1.1255(12) 0.1499(9) 0.079(7) Uiso d 1
O O83 0.1214(14) 1.2240(10) 0.2320(7) 0.047(5) Uiso d 1
O O84 0.0153(16) 1.2842(11) 0.1178(8) 0.070(6) Uiso d 1
O O85 0.278(2) 1.2867(15) 0.0322(10) 0.108(9) Uiso d 1
O O86 0.1295(17) 1.1393(11) 0.0850(8) 0.071(6) Uiso d 1
O O87 0.206(3) 1.023(2) 0.0120(14) 0.175(13) Uiso d 1
O O88 0.3623(16) 1.2353(11) 0.1517(8) 0.066(6) Uiso d 1
O O89 0.407(2) 1.0764(14) 0.0985(10) 0.101(8) Uiso d 1
O O90 0.415(3) 1.1767(18) -0.0226(13) 0.156(12) Uiso d 1
O O91 0.321(3) 1.015(2) -0.1274(16) 0.216(17) Uiso d 1
O O92 0.384(2) 0.9138(16) -0.0077(12) 0.132(10) Uiso d 1
O O93 -0.242(3) 0.575(2) 0.6144(16) 0.211(16) Uiso d 1
O O94 -0.2872(13) 0.4199(9) 0.6849(6) 0.038(4) Uiso d 1
O O95 -0.4112(15) 0.2822(10) 0.5759(7) 0.056(5) Uiso d 1
O O96 -0.493(3) 0.4635(18) 0.5800(12) 0.148(11) Uiso d 1
O O97 -0.7127(13) 0.3977(9) 0.1532(6) 0.036(4) Uiso d 1
O O98 -0.6753(14) 0.4545(9) -0.0016(7) 0.044(5) Uiso d 1
O O99 -0.4790(15) 0.6118(11) 0.0604(7) 0.058(5) Uiso d 1
O O100 -0.1540(16) 0.2758(11) -0.0031(8) 0.069(6) Uiso d 1
O O111 -0.428(2) 0.7951(14) 0.3537(10) 0.098(8) Uiso d 1
O O101 -0.488(2) 0.8301(14) 0.2010(10) 0.104(8) Uiso d 1
O O1A 0.1099(14) 0.4067(10) 0.0445(7) 0.050(5) Uiso d 1
O O102 -0.407(3) 1.010(2) 0.3775(14) 0.181(14) Uiso d 1
O O103 -0.518(2) 0.9985(14) 0.2392(10) 0.109(9) Uiso d 1
O O104 -0.595(2) 0.6939(16) 0.0075(11) 0.126(10) Uiso d 1
O O105 -0.021(3) 1.173(2) 0.0045(15) 0.204(16) Uiso d 1
O O107 0.0553(17) 1.2551(12) 0.4379(8) 0.075(6) Uiso d 1
O O108 0.267(2) 1.2080(14) 0.3308(10) 0.103(8) Uiso d 1
O O109 0.355(2) 1.3248(17) 0.4605(12) 0.147(11) Uiso d 1
O O110 0.2226(14) 0.5552(10) 0.0836(7) 0.050(5) Uiso d 1
Na Na1 0.2415(7) 0.7641(5) 0.5782(4) 0.032(2) Uiso d 1
Na Na2 0.1133(7) 0.5994(5) 0.3408(4) 0.031(2) Uiso d 1
Na Na3 -0.0311(8) 0.4040(5) -0.0283(4) 0.037(2) Uiso d 1
Na Na4 -0.0174(8) 1.0982(6) 0.2349(4) 0.041(2) Uiso d 1
Na Na5 -0.6234(9) 0.5089(6) 0.0969(4) 0.051(3) Uiso d 1
Na Na6 -0.3374(10) 0.4293(7) 0.5781(5) 0.069(4) Uiso d 1
Na Na7 0.1939(11) 1.2637(8) 0.1330(5) 0.080(4) Uiso d 1
Na Na8 -0.4704(12) 0.9019(8) 0.2984(6) 0.095(5) Uiso d 1
Na Na9 0.2129(13) 1.2191(9) 0.4257(6) 0.107(5) Uiso d 1
Na Na10 0.1545(16) 0.9753(11) 0.5177(8) 0.139(6) Uiso d 1
Na Na11 0.3099(16) 1.1686(11) 0.0583(8) 0.145(7) Uiso d 1
Na Na12 0.4031(17) 1.0432(12) -0.0170(9) 0.162(8) Uiso d 1
As As1 -0.23470(17) 0.44212(12) 0.26474(8) 0.0142(5) Uani d 1
As As2 0.02922(17) 0.82741(12) 0.27735(8) 0.0154(5) Uani d 1
Y Y1 -0.15873(17) 0.61559(12) 0.37293(8) 0.0170(5) Uani d 1
Y Y2 0.01062(17) 0.64436(12) 0.19116(8) 0.0177(5) Uani d 1
W W1 -0.31785(8) 0.26841(5) 0.15348(4) 0.0209(2) Uani d 1
W W2 -0.13217(7) 0.26648(5) 0.28266(4) 0.0186(2) Uani d 1
W W3 -0.41658(7) 0.24099(5) 0.30629(4) 0.0197(2) Uani d 1
W W4 -0.51322(7) 0.39149(5) 0.28639(4) 0.0204(2) Uani d 1
W W5 -0.40233(7) 0.42805(5) 0.13854(4) 0.0200(2) Uani d 1
W W6 -0.14787(7) 0.44438(5) 0.11907(3) 0.0171(2) Uani d 1
W W7 0.03439(7) 0.44268(5) 0.24364(4) 0.0174(2) Uani d 1
W W8 -0.06693(7) 0.42229(5) 0.38096(3) 0.0165(2) Uani d 1
W W9 -0.34494(7) 0.39900(5) 0.40255(4) 0.0183(2) Uani d 1
W W10 -0.43023(8) 0.59132(5) 0.23679(4) 0.0229(2) Uani d 1
W W11 -0.24611(8) 0.75548(5) 0.15758(4) 0.0225(2) Uani d 1
W W12 -0.17790(8) 0.90898(5) 0.28175(4) 0.0209(2) Uani d 1
W W13 -0.01759(8) 0.93011(5) 0.14927(4) 0.0221(2) Uani d 1
W W14 0.18912(8) 0.85964(5) 0.15430(4) 0.0207(2) Uani d 1
W W15 0.26047(7) 0.77898(5) 0.29147(4) 0.0187(2) Uani d 1
W W16 0.12392(7) 0.76797(5) 0.41708(3) 0.0167(2) Uani d 1
W W17 -0.10578(7) 0.83628(5) 0.40801(4) 0.0188(2) Uani d 1
W W18 0.04234(8) 1.01460(5) 0.36373(4) 0.0203(2) Uani d 1
W W19 0.20539(8) 1.02625(5) 0.23139(4) 0.0211(2) Uani d 1
W W20 0.27965(7) 0.94435(5) 0.37051(4) 0.0193(2) Uani d 1
C C1 -0.1728(16) 0.6470(11) 0.2505(8) 0.016(5) Uiso d 1
C C2 0.2110(18) 0.6042(12) 0.1198(9) 0.024(5) Uiso d 1
C C3 0.303(2) 0.6650(16) 0.1524(11) 0.052(8) Uiso d 1
O O0AA 0.391(4) 1.158(3) 0.4405(19) 0.26(2) Uiso d 1
O O1AA 0.506(4) 1.241(3) 0.4779(18) 0.243(19) Uiso d 1

loop_
_atom_site_aniso_label
_atom_site_aniso_U_11
_atom_site_aniso_U_22
_atom_site_aniso_U_33
_atom_site_aniso_U_12
_atom_site_aniso_U_13
_atom_site_aniso_U_23
As1 0.0162(13) 0.0146(12) 0.0126(10) 0.0056(9) 0.0007(9) 0.0037(8)
As2 0.0179(13) 0.0142(12) 0.0156(11) 0.0067(10) 0.0021(9) 0.0026(9)
Y1 0.0162(13) 0.0182(12) 0.0173(10) 0.0065(9) 0.0004(9) 0.0013(8)
Y2 0.0203(13) 0.0170(12) 0.0163(10) 0.0064(9) 0.0016(9) 0.0009(8)
W1 0.0277(6) 0.0161(5) 0.0160(4) 0.0029(4) -0.0003(4) 0.0007(4)
W2 0.0250(6) 0.0156(5) 0.0172(4) 0.0088(4) 0.0030(4) 0.0023(4)
W3 0.0214(6) 0.0167(5) 0.0187(5) 0.0025(4) 0.0024(4) 0.0039(4)
W4 0.0170(5) 0.0239(5) 0.0204(5) 0.0062(4) 0.0027(4) 0.0059(4)
W5 0.0194(6) 0.0232(5) 0.0173(4) 0.0065(4) -0.0011(4) 0.0042(4)
W6 0.0214(5) 0.0164(5) 0.0132(4) 0.0054(4) 0.0020(4) 0.0009(3)
W7 0.0195(5) 0.0171(5) 0.0168(4) 0.0074(4) 0.0022(4) 0.0025(4)
W8 0.0195(5) 0.0160(5) 0.0153(4) 0.0073(4) 0.0005(4) 0.0032(3)
W9 0.0193(5) 0.0182(5) 0.0169(4) 0.0047(4) 0.0029(4) 0.0026(4)
W10 0.0199(6) 0.0229(5) 0.0279(5) 0.0093(4) 0.0009(4) 0.0065(4)
W11 0.0250(6) 0.0200(5) 0.0226(5) 0.0072(4) -0.0025(4) 0.0057(4)
W12 0.0206(6) 0.0203(5) 0.0240(5) 0.0091(4) 0.0021(4) 0.0045(4)
W13 0.0263(6) 0.0199(5) 0.0203(5) 0.0068(4) 0.0026(4) 0.0065(4)
W14 0.0257(6) 0.0183(5) 0.0177(5) 0.0056(4) 0.0052(4) 0.0025(4)
W15 0.0184(5) 0.0194(5) 0.0185(4) 0.0063(4) 0.0017(4) -0.0001(4)
W16 0.0183(5) 0.0161(5) 0.0150(4) 0.0042(4) 0.0011(4) 0.0016(3)
W17 0.0218(6) 0.0153(5) 0.0199(5) 0.0061(4) 0.0054(4) 0.0034(4)
W18 0.0254(6) 0.0144(5) 0.0209(5) 0.0054(4) 0.0060(4) 0.0013(4)
W19 0.0253(6) 0.0160(5) 0.0201(5) 0.0033(4) 0.0051(4) 0.0039(4)
W20 0.0195(6) 0.0174(5) 0.0190(5) 0.0026(4) 0.0018(4) 0.0006(4)

loop_
_atom_type_symbol
_atom_type_description
_atom_type_scat_dispersion_real
_atom_type_scat_dispersion_imag
_atom_type_scat_source
As As 0.0499 2.0058 'International Tables Vol C Tables 4.2.6.8 and 6.1.1.4'
C C 0.0033 0.0016 'International Tables Vol C Tables 4.2.6.8 and 6.1.1.4'
Na Na 0.0362 0.0249 'International Tables Vol C Tables 4.2.6.8 and 6.1.1.4'
O O 0.0106 0.0060 'International Tables Vol C Tables 4.2.6.8 and 6.1.1.4'
W W -0.8490 6.8722 'International Tables Vol C Tables 4.2.6.8 and 6.1.1.4'
Y Y -2.7962 3.5667 'International Tables Vol C Tables 4.2.6.8 and 6.1.1.4'

loop_
_geom_angle_atom_site_label_1
_geom_angle_atom_site_label_2
_geom_angle_atom_site_label_3
_geom_angle_site_symmetry_1
_geom_angle_site_symmetry_3
_geom_angle
W2 O2 Na4 . 1_545 140.2(8)
W2 O4 W1 . . 153.5(8)
W2 O5 Na1 . 2_566 103.3(6)
W3 O5 Na1 . 2_566 104.4(6)
W3 O5 W2 . . 150.0(7)
W1 O6 W3 . . 152.2(8)
W1 O7 W5 . . 120.3(7)
W1 O8 W6 . . 121.4(7)
W2 O9 W7 . . 121.2(7)
W2 O10 Na1 . 2_566 102.0(6)
W2 O10 W8 . . 118.5(6)
W8 O10 Na1 . 2_566 102.5(5)
W3 O11 Na1 . 2_566 96.8(5)
W3 O11 W9 . . 119.9(7)
W9 O11 Na1 . 2_566 100.6(6)
W4 O12 W3 . . 120.9(7)
W4 O14 W5 . . 144.5(8)
W5 O15 Na5 . . 127.9(7)
W5 O16 W6 . . 120.6(6)
Na3 O17 Na3 . 2_565 94.0(6)
W6 O17 Na3 . . 140.8(8)
W6 O17 Na3 . 2_565 124.8(7)
W7 O18 W6 . . 144.1(7)
W7 O20 Na2 . . 93.0(5)
W8 O20 Na2 . . 97.8(5)
W8 O20 W7 . . 121.0(7)
W8 O22 Na1 . 2_566 106.5(6)
W8 O22 W9 . . 142.6(7)
W9 O22 Na1 . 2_566 108.1(6)
W9 O23 Na6 . . 156.7(9)
W4 O24 W9 . . 119.1(7)
As1 O25 W3 . . 134.1(6)
As1 O25 W4 . . 119.5(6)
As1 O25 W9 . . 115.5(6)
W4 O25 W3 . . 91.7(5)
W9 O25 W3 . . 94.0(4)
W9 O25 W4 . . 92.3(4)
As1 O26 W1 . . 134.9(6)
As1 O26 W5 . . 115.7(6)
As1 O26 W6 . . 116.7(7)
W5 O26 W1 . . 94.1(5)
W6 O26 W1 . . 93.5(4)
W6 O26 W5 . . 92.4(4)
As1 O27 W2 . . 135.2(7)
As1 O27 W7 . . 118.3(6)
As1 O27 W8 . . 114.3(6)
W2 O27 W7 . . 92.3(4)
W8 O27 W2 . . 94.6(4)
W8 O27 W7 . . 92.4(5)
W4 O28 W10 . . 143.0(7)
W5 O29 W10 . . 137.7(8)
W6 O30 Y2 . . 144.2(8)
Y2 O31 Na2 . . 104.4(5)
W7 O31 Na2 . . 106.9(6)
W7 O31 Y2 . . 147.2(7)
Y1 O32 Na2 . . 101.0(5)
W8 O32 Na2 . . 103.0(6)
W8 O32 Y1 . . 156.0(8)
W9 O33 Y1 . . 162.4(8)
W10 O34 Na5 . . 141.4(8)
Y2 O38 Na3 . 2_565 107.0(6)
C2 O38 Na3 . 2_565 106.6(12)
C2 O38 Y2 . . 143.9(13)
Na3 O39 Y2 2_565 . 99.5(5)
W11 O40 Y2 . . 140.2(6)
C1 O40 Y2 . . 89.4(11)
C1 O40 W11 . . 129.8(13)
Y1 O41 Y2 . . 163.5(6)
C1 O41 Y1 . . 99.3(12)
C1 O41 Y2 . . 97.2(11)
W10 O42 Y1 . . 141.4(6)
C1 O42 Y1 . . 90.1(11)
C1 O42 W10 . . 127.3(11)
W11 O43 W10 . . 156.4(8)
W12 O46 W11 . . 141.1(7)
W13 O47 W11 . . 146.5(8)
W14 O48 Y2 . . 160.0(7)
Y2 O49 Na2 . . 101.0(5)
W15 O49 Na2 . . 103.2(6)
W15 O49 Y2 . . 155.8(7)
Y1 O50 Na2 . . 103.3(5)
W16 O50 Na2 . . 106.8(7)
W16 O50 Y1 . . 149.1(7)
W17 O51 Y1 . . 146.1(7)
W12 O52 Na8 . . 137.0(8)
W12 O53 Na4 . . 107.0(6)
W13 O53 Na4 . . 104.9(6)
W13 O53 W12 . . 145.6(8)
W13 O55 W14 . . 119.9(6)
W14 O57 W15 . . 144.4(8)
W15 O58 Na8 . 1_655 94.4(6)
W15 O59 Na2 . . 95.6(5)
W16 O59 Na2 . . 95.2(6)
W16 O59 W15 . . 120.5(6)
W16 O60 Na1 . . 145.9(8)
W16 O61 W17 . . 142.0(6)
W17 O62 Na9 . 2_576 159.4(9)
W12 O63 W17 . . 120.6(7)
As2 O64 W12 . . 117.7(6)
As2 O64 W17 . . 116.8(6)
As2 O64 W18 . . 133.6(7)
W12 O64 W17 . . 93.2(5)
W12 O64 W18 . . 93.7(5)
W17 O64 W18 . . 92.5(4)
As2 O65 W13 . . 119.2(7)
As2 O65 W14 . . 116.3(6)
As2 O65 W19 . . 133.0(6)
W14 O65 W13 . . 93.0(4)
W14 O65 W19 . . 93.5(5)
W19 O65 W13 . . 92.6(4)
As2 O66 W15 . . 113.7(6)
As2 O66 W16 . . 119.2(6)
As2 O66 W20 . . 135.7(6)
W15 O66 W16 . . 92.4(4)
W15 O66 W20 . . 93.3(5)
W20 O66 W16 . . 92.5(4)
W17 O67 Na10 . 2_576 113.0(7)
W18 O67 Na10 . 2_576 110.2(7)
W18 O67 W17 . . 120.6(6)
W12 O68 Na4 . . 102.5(5)
W18 O68 Na4 . . 101.4(6)
W18 O68 W12 . . 120.4(6)
W13 O69 Na4 . . 100.6(6)
W13 O69 W19 . . 121.1(7)
W19 O69 Na4 . . 101.2(5)
W19 O70 W14 . . 119.5(7)
W15 O71 Na8 . 1_655 104.7(6)
W20 O71 Na8 . 1_655 134.5(7)
W20 O71 W15 . . 119.4(7)
W20 O72 W16 . . 122.2(6)
W18 O73 Na10 . . 101.8(6)
W20 O73 Na10 . . 101.9(6)
W20 O73 W18 . . 155.1(7)
W18 O74 Na4 . . 102.0(6)
W19 O74 Na4 . . 107.4(6)
W19 O74 W18 . . 146.7(7)
W19 O75 W20 . . 152.9(9)
W18 O76 Na9 . . 144.2(9)
Na1 O80 Na10 . . 121.7(8)
Na2 O81 Na6 . 2_566 94.1(6)
Na4 O83 Na7 . . 116.5(7)
Na11 O85 Na7 . . 79.2(9)
Na7 O86 Na11 . . 82.7(9)
Na12 O87 Na11 . . 77.5(11)
Na11 O88 Na7 . . 80.9(8)
Na11 O89 Na12 . . 80.3(9)
Na11 O90 Na12 . . 91.7(13)
Na12 O92 Na12 . 2_675 87.3(12)
Na6 O94 Na2 . 2_566 92.1(6)
Na7 O97 Na5 1_445 . 136.9(7)
C2 O110 Na5 . 1_655 118.9(15)
O5 Na1 O10 2_566 2_566 63.0(5)
O5 Na1 O11 2_566 2_566 62.4(5)
O5 Na1 O22 2_566 2_566 76.5(5)
O5 Na1 O79 2_566 . 118.6(7)
O5 Na1 W2 2_566 2_566 33.5(4)
O5 Na1 W3 2_566 2_566 32.1(4)
O5 Na1 W8 2_566 2_566 75.1(4)
O5 Na1 W9 2_566 2_566 74.4(4)
O10 Na1 O11 2_566 2_566 107.8(5)
O10 Na1 O22 2_566 2_566 62.6(4)
O10 Na1 W2 2_566 2_566 32.4(3)
O10 Na1 W3 2_566 2_566 91.4(4)
O10 Na1 W8 2_566 2_566 34.0(3)
O10 Na1 W9 2_566 2_566 89.0(4)
O11 Na1 W2 2_566 2_566 92.0(3)
O11 Na1 W3 2_566 2_566 33.1(3)
O11 Na1 W8 2_566 2_566 88.9(4)
O11 Na1 W9 2_566 2_566 33.5(3)
O22 Na1 O11 2_566 2_566 61.8(5)
O22 Na1 W2 2_566 2_566 75.9(3)
O22 Na1 W3 2_566 2_566 75.3(3)
O22 Na1 W8 2_566 2_566 30.8(3)
O22 Na1 W9 2_566 2_566 30.2(3)
O60 Na1 O5 . 2_566 157.5(7)
O60 Na1 O10 . 2_566 94.9(6)
O60 Na1 O11 . 2_566 126.4(5)
O60 Na1 O22 . 2_566 89.9(5)
O60 Na1 O79 . . 83.9(7)
O60 Na1 O80 . . 99.7(6)
O60 Na1 W2 . 2_566 126.0(5)
O60 Na1 W3 . 2_566 159.1(5)
O60 Na1 W8 . 2_566 84.1(4)
O60 Na1 W9 . 2_566 102.7(4)
O79 Na1 O10 . 2_566 170.1(7)
O79 Na1 O11 . 2_566 80.6(6)
O79 Na1 O22 . 2_566 127.1(7)
O79 Na1 W2 . 2_566 145.1(6)
O79 Na1 W3 . 2_566 93.2(6)
O79 Na1 W8 . 2_566 154.6(6)
O79 Na1 W9 . 2_566 100.8(6)
O80 Na1 O5 . 2_566 84.2(6)
O80 Na1 O10 . 2_566 87.2(6)
O80 Na1 O11 . 2_566 128.5(7)
O80 Na1 O22 . 2_566 149.1(7)
O80 Na1 O79 . . 83.3(8)
O80 Na1 W2 . 2_566 74.8(5)
O80 Na1 W3 . 2_566 100.5(5)
O80 Na1 W8 . 2_566 120.7(6)
O80 Na1 W9 . 2_566 157.6(5)
W2 Na1 W8 2_566 2_566 57.56(14)
W2 Na1 W9 2_566 2_566 90.39(19)
W3 Na1 W2 2_566 2_566 65.19(14)
W3 Na1 W8 2_566 2_566 90.17(19)
W3 Na1 W9 2_566 2_566 57.44(13)
W8 Na1 W9 2_566 2_566 60.43(14)
O20 Na2 W7 . . 35.3(3)
O20 Na2 W8 . . 33.0(3)
O20 Na2 W15 . . 149.8(4)
O20 Na2 W16 . . 150.8(4)
O31 Na2 O20 . . 63.2(4)
O31 Na2 O32 . . 79.1(5)
O31 Na2 O49 . . 70.0(5)
O31 Na2 O50 . . 112.7(5)
O31 Na2 O59 . . 132.6(5)
O31 Na2 O81 . . 146.8(6)
O31 Na2 O94 . 2_566 91.4(5)
O31 Na2 W7 . . 29.8(3)
O31 Na2 W8 . . 76.7(4)
O31 Na2 W15 . . 98.7(4)
O31 Na2 W16 . . 133.6(4)
O32 Na2 O20 . . 61.2(4)
O32 Na2 O59 . . 129.7(5)
O32 Na2 W7 . . 75.5(3)
O32 Na2 W8 . . 30.2(3)
O32 Na2 W15 . . 142.9(4)
O32 Na2 W16 . . 95.5(4)
O49 Na2 O20 . . 130.9(5)
O49 Na2 O32 . . 123.8(5)
O49 Na2 O59 . . 62.7(4)
O49 Na2 W7 . . 95.6(4)
O49 Na2 W8 . . 142.7(4)
O49 Na2 W15 . . 30.4(3)
O49 Na2 W16 . . 75.8(3)
O50 Na2 O20 . . 130.8(6)
O50 Na2 O32 . . 69.8(5)
O50 Na2 O49 . . 80.4(5)
O50 Na2 O59 . . 62.3(5)
O50 Na2 O94 . 2_566 146.5(6)
O50 Na2 W7 . . 134.2(5)
O50 Na2 W8 . . 98.1(4)
O50 Na2 W15 . . 77.4(4)
O50 Na2 W16 . . 29.2(3)
O59 Na2 O20 . . 158.4(5)
O59 Na2 W7 . . 152.6(4)
O59 Na2 W8 . . 148.3(4)
O59 Na2 W15 . . 34.5(3)
O59 Na2 W16 . . 34.4(3)
O81 Na2 O20 . . 83.8(5)
O81 Na2 O32 . . 81.6(5)
O81 Na2 O49 . . 142.8(6)
O81 Na2 O50 . . 85.1(5)
O81 Na2 O59 . . 80.2(5)
O81 Na2 O94 . 2_566 86.6(5)
O81 Na2 W7 . . 118.6(4)
O81 Na2 W8 . . 73.1(4)
O81 Na2 W15 . . 112.9(5)
O81 Na2 W16 . . 74.9(4)
O94 Na2 O20 2_566 . 80.2(5)
O94 Na2 O32 2_566 . 140.5(6)
O94 Na2 O49 2_566 . 87.0(5)
O94 Na2 O59 2_566 . 84.4(5)
O94 Na2 W7 2_566 . 77.5(4)
O94 Na2 W8 2_566 . 110.3(4)
O94 Na2 W15 2_566 . 76.1(4)
O94 Na2 W16 2_566 . 117.5(5)
W7 Na2 W8 . . 58.82(14)
W7 Na2 W15 . . 119.7(2)
W7 Na2 W16 . . 161.6(3)
W15 Na2 W8 . . 171.9(3)
W16 Na2 W8 . . 119.4(2)
W16 Na2 W15 . . 59.10(14)
O17 Na3 O17 . 2_565 86.0(6)
O17 Na3 O38 . 2_565 123.6(6)
O17 Na3 O39 2_565 2_565 95.4(6)
O17 Na3 O39 . 2_565 161.7(6)
O17 Na3 O100 . . 91.9(6)
O17 Na3 O100 2_565 . 175.7(7)
O17 Na3 O1A . . 78.8(6)
O17 Na3 Na3 2_565 2_565 42.0(4)
O17 Na3 Na3 . 2_565 44.0(4)
O17 Na3 Y2 2_565 2_565 83.6(4)
O17 Na3 Y2 . 2_565 156.8(5)
O17 Na3 W6 . 2_565 108.5(5)
O17 Na3 W6 2_565 2_565 22.6(3)
O17 Na3 C2 . 2_565 101.8(6)
O17 Na3 C2 2_565 2_565 95.3(6)
O38 Na3 O17 2_565 2_565 87.0(6)
O38 Na3 O39 2_565 2_565 74.7(5)
O38 Na3 O100 2_565 . 91.0(6)
O38 Na3 O1A 2_565 . 155.9(7)
O38 Na3 Na3 2_565 2_565 109.6(5)
O38 Na3 Y2 2_565 2_565 35.2(4)
O38 Na3 W6 2_565 2_565 72.8(4)
O38 Na3 C2 2_565 2_565 24.0(5)
O39 Na3 O100 2_565 . 87.7(6)
O39 Na3 Na3 2_565 2_565 134.6(6)
O39 Na3 Y2 2_565 2_565 40.8(3)
O39 Na3 W6 2_565 2_565 74.8(4)
O39 Na3 C2 2_565 2_565 96.3(6)
O100 Na3 Na3 . 2_565 135.8(6)
O100 Na3 Y2 . 2_565 96.9(5)
O100 Na3 W6 . 2_565 158.6(5)
O100 Na3 C2 . 2_565 81.4(7)
O1A Na3 O17 . 2_565 86.1(6)
O1A Na3 O39 . 2_565 83.0(6)
O1A Na3 O100 . . 97.2(7)
O1A Na3 Na3 . 2_565 79.8(5)
O1A Na3 Y2 . 2_565 121.0(5)
O1A Na3 W6 . 2_565 92.9(5)
O1A Na3 C2 . 2_565 178.5(7)
Na3 Na3 Y2 2_565 2_565 122.6(4)
Na3 Na3 W6 2_565 2_565 64.6(3)
W6 Na3 Y2 2_565 2_565 61.81(14)
C2 Na3 Na3 2_565 2_565 101.6(5)
C2 Na3 Y2 2_565 2_565 58.8(4)
C2 Na3 W6 2_565 2_565 88.3(5)
O2 Na4 O53 1_565 . 123.6(6)
O2 Na4 O68 1_565 . 80.6(5)
O2 Na4 O69 1_565 . 174.0(6)
O2 Na4 O74 1_565 . 122.4(5)
O2 Na4 Na7 1_565 . 102.4(5)
O2 Na4 W12 1_565 . 97.4(4)
O2 Na4 W13 1_565 . 150.7(5)
O2 Na4 W18 1_565 . 95.1(4)
O2 Na4 W19 1_565 . 149.4(5)
O53 Na4 O68 . . 61.8(5)
O53 Na4 O69 . . 61.1(5)
O53 Na4 Na7 . . 128.1(5)
O53 Na4 W12 . . 30.8(3)
O53 Na4 W13 . . 31.4(3)
O53 Na4 W18 . . 75.0(4)
O53 Na4 W19 . . 74.2(4)
O68 Na4 O69 . . 105.4(5)
O68 Na4 Na7 . . 158.6(5)
O68 Na4 W12 . . 33.6(3)
O68 Na4 W13 . . 89.3(4)
O68 Na4 W18 . . 32.0(3)
O68 Na4 W19 . . 89.1(4)
O69 Na4 Na7 . . 71.8(4)
O69 Na4 W12 . . 88.1(4)
O69 Na4 W13 . . 32.3(3)
O69 Na4 W18 . . 89.9(4)
O69 Na4 W19 . . 32.4(3)
O74 Na4 O53 . . 76.7(5)
O74 Na4 O68 . . 62.6(5)
O74 Na4 O69 . . 61.1(5)
O74 Na4 Na7 . . 99.3(5)
O74 Na4 W12 . . 75.8(4)
O74 Na4 W13 . . 74.9(4)
O74 Na4 W18 . . 33.2(3)
O74 Na4 W19 . . 31.0(3)
O82 Na4 O2 . 1_565 81.4(6)
O82 Na4 O53 . . 92.0(7)
O82 Na4 O68 . . 130.1(7)
O82 Na4 O69 . . 95.0(6)
O82 Na4 O74 . . 156.1(7)
O82 Na4 O83 . . 92.6(7)
O82 Na4 Na7 . . 71.0(6)
O82 Na4 W12 . . 105.1(6)
O82 Na4 W13 . . 84.5(5)
O82 Na4 W18 . . 161.7(7)
O82 Na4 W19 . . 125.8(6)
O83 Na4 O2 . 1_565 82.8(6)
O83 Na4 O53 . . 153.6(7)
O83 Na4 O68 . . 130.2(6)
O83 Na4 O69 . . 92.6(6)
O83 Na4 O74 . . 88.9(6)
O83 Na4 Na7 . . 32.1(4)
O83 Na4 W12 . . 162.2(5)
O83 Na4 W13 . . 123.5(5)
O83 Na4 W18 . . 104.8(5)
O83 Na4 W19 . . 82.1(5)
W12 Na4 Na7 . . 158.8(3)
W13 Na4 Na7 . . 97.0(3)
W13 Na4 W12 . . 61.78(16)
W13 Na4 W19 . . 56.56(14)
W18 Na4 Na7 . . 127.1(3)
W18 Na4 W12 . . 57.41(15)
W18 Na4 W13 . . 90.4(2)
W18 Na4 W19 . . 63.54(16)
W19 Na4 Na7 . . 77.6(3)
W19 Na4 W12 . . 89.1(2)
O15 Na5 O34 . . 91.0(6)
O15 Na5 O110 . 1_455 162.5(7)
O97 Na5 O15 . . 79.8(6)
O97 Na5 O34 . . 80.4(6)
O97 Na5 O99 . . 158.5(7)
O97 Na5 O110 . 1_455 95.2(7)
O98 Na5 O15 . . 80.8(6)
O98 Na5 O34 . . 171.7(7)
O98 Na5 O97 . . 99.3(6)
O98 Na5 O99 . . 91.5(7)
O98 Na5 O110 . 1_455 83.6(6)
O99 Na5 O15 . . 83.6(7)
O99 Na5 O34 . . 86.3(6)
O99 Na5 O110 . 1_455 104.6(7)
O110 Na5 O34 1_455 . 104.8(6)
O23 Na6 O81 . 2_566 82.7(6)
O23 Na6 O93 . . 120.4(10)
O23 Na6 O94 . . 160.1(7)
O23 Na6 O95 . . 76.8(6)
O23 Na6 O96 . . 89.4(9)
O23 Na6 Na2 . 2_566 122.0(6)
O81 Na6 O93 2_566 . 87.0(10)
O81 Na6 O94 2_566 . 86.8(6)
O81 Na6 O95 2_566 . 90.5(7)
O81 Na6 Na2 2_566 2_566 42.5(4)
O93 Na6 Na2 . 2_566 81.3(9)
O94 Na6 O93 . . 75.6(9)
O94 Na6 O95 . . 86.5(6)
O94 Na6 Na2 . 2_566 44.4(4)
O95 Na6 O93 . . 162.0(10)
O95 Na6 Na2 . 2_566 84.8(5)
O96 Na6 O81 . 2_566 164.2(10)
O96 Na6 O93 . . 85.2(12)
O96 Na6 O94 . . 104.5(9)
O96 Na6 O95 . . 101.0(10)
O96 Na6 Na2 . 2_566 148.5(8)
O83 Na7 O84 . . 80.7(7)
O83 Na7 O85 . . 171.5(9)
O83 Na7 Na4 . . 31.4(4)
O83 Na7 Na11 . . 123.5(7)
O84 Na7 O85 . . 105.4(8)
O84 Na7 Na4 . . 73.3(6)
O84 Na7 Na11 . . 131.9(7)
O85 Na7 Na4 . . 144.1(7)
O85 Na7 Na11 . . 48.1(7)
O86 Na7 O83 . . 97.1(8)
O86 Na7 O84 . . 91.0(8)
O86 Na7 O85 . . 77.2(8)
O86 Na7 O88 . . 86.9(8)
O86 Na7 O97 . 1_665 161.9(9)
O86 Na7 Na4 . . 67.0(6)
O86 Na7 Na11 . . 49.1(7)
O88 Na7 O83 . . 96.2(7)
O88 Na7 O84 . . 176.0(9)
O88 Na7 O85 . . 77.4(8)
O88 Na7 Na4 . . 102.7(6)
O88 Na7 Na11 . . 48.1(6)
O97 Na7 O83 1_665 . 100.8(7)
O97 Na7 O84 1_665 . 94.7(7)
O97 Na7 O85 1_665 . 84.7(8)
O97 Na7 O88 1_665 . 88.3(7)
O97 Na7 Na4 1_665 . 131.1(6)
O97 Na7 Na11 1_665 . 116.6(7)
Na11 Na7 Na4 . . 105.3(5)
O52 Na8 O58 . 1_455 126.9(7)
O52 Na8 O71 . 1_455 172.9(8)
O52 Na8 O111 . . 85.4(8)
O52 Na8 O101 . . 78.4(8)
O52 Na8 O102 . . 86.1(10)
O52 Na8 W15 . 1_455 153.5(6)
O58 Na8 W15 1_455 1_455 28.8(3)
O71 Na8 O58 1_455 1_455 60.1(5)
O71 Na8 O111 1_455 . 98.8(8)
O71 Na8 O101 1_455 . 107.0(8)
O71 Na8 O102 1_455 . 87.6(10)
O71 Na8 W15 1_455 1_455 33.2(3)
O111 Na8 O58 . 1_455 65.9(7)
O111 Na8 O102 . . 98.9(10)
O111 Na8 W15 . 1_455 86.8(7)
O101 Na8 O58 . 1_455 60.4(7)
O101 Na8 O111 . . 92.4(9)
O101 Na8 O102 . . 160.1(12)
O101 Na8 W15 . 1_455 76.7(7)
O102 Na8 O58 . 1_455 139.4(10)
O102 Na8 W15 . 1_455 120.1(10)
O103 Na8 O52 . . 95.2(9)
O103 Na8 O58 . 1_455 110.7(8)
O103 Na8 O71 . 1_455 80.9(8)
O103 Na8 O111 . . 175.9(10)
O103 Na8 O101 . . 83.8(9)
O103 Na8 O102 . . 85.2(10)
O103 Na8 W15 . 1_455 90.8(7)
O62 Na9 O0AA 2_576 . 86.8(10)
O76 Na9 O62 . 2_576 86.2(7)
O76 Na9 O107 . . 75.7(8)
O76 Na9 O0AA . . 101.3(12)
O107 Na9 O62 . 2_576 78.7(7)
O107 Na9 O0AA . . 165.3(12)
O108 Na9 O62 . 2_576 157.7(10)
O108 Na9 O76 . . 84.8(9)
O108 Na9 O107 . . 118.5(10)
O108 Na9 O109 . . 98.5(11)
O108 Na9 O0AA . . 75.0(11)
O109 Na9 O62 . 2_576 88.8(9)
O109 Na9 O76 . . 173.8(11)
O109 Na9 O107 . . 106.9(11)
O109 Na9 O0AA . . 74.7(13)
O67 Na10 O73 2_576 . 119.0(7)
O67 Na10 O80 2_576 . 103.8(8)
O80 Na10 O73 . . 135.8(8)
O85 Na11 O86 . . 79.9(10)
O85 Na11 O87 . . 126.5(12)
O85 Na11 O89 . . 159.8(12)
O85 Na11 Na7 . . 52.8(7)
O85 Na11 Na12 . . 132.9(9)
O86 Na11 O87 . . 73.5(10)
O86 Na11 O89 . . 115.4(10)
O86 Na11 Na7 . . 48.2(6)
O86 Na11 Na12 . . 123.7(9)
O87 Na11 Na7 . . 121.7(11)
O87 Na11 Na12 . . 50.2(9)
O88 Na11 O85 . . 82.8(9)
O88 Na11 O86 . . 88.6(9)
O88 Na11 O87 . . 140.2(11)
O88 Na11 O89 . . 84.4(9)
O88 Na11 Na7 . . 51.0(6)
O88 Na11 Na12 . . 131.8(9)
O89 Na11 O87 . . 72.5(10)
O89 Na11 Na7 . . 126.8(8)
O89 Na11 Na12 . . 51.0(7)
O90 Na11 O85 . . 90.5(11)
O90 Na11 O86 . . 142.5(12)
O90 Na11 O87 . . 84.0(12)
O90 Na11 O88 . . 126.4(13)
O90 Na11 O89 . . 84.5(11)
O90 Na11 Na7 . . 142.6(11)
O90 Na11 Na12 . . 44.9(9)
Na7 Na11 Na12 . . 171.3(8)
O87 Na12 O89 . . 72.5(10)
O87 Na12 O91 . . 84.6(13)
O87 Na12 O92 . 2_675 153.0(12)
O87 Na12 Na11 . . 52.3(9)
O87 Na12 Na12 . 2_675 136.4(13)
O89 Na12 O92 . 2_675 80.6(9)
O89 Na12 Na11 . . 48.8(7)
O89 Na12 Na12 . 2_675 86.6(9)
O90 Na12 O87 . . 84.7(12)
O90 Na12 O89 . . 81.6(10)
O90 Na12 O91 . . 91.0(12)
O90 Na12 O92 . 2_675 89.5(12)
O90 Na12 Na11 . . 43.5(9)
O90 Na12 Na12 . 2_675 130.5(14)
O91 Na12 O89 . . 156.4(13)
O91 Na12 O92 . 2_675 121.9(13)
O91 Na12 Na11 . . 112.0(11)
O91 Na12 Na12 . 2_675 114.7(12)
O92 Na12 O87 . . 92.1(13)
O92 Na12 O89 . . 96.1(11)
O92 Na12 O90 . . 176.5(15)
O92 Na12 O91 . . 90.1(12)
O92 Na12 O92 . 2_675 92.7(12)
O92 Na12 Na11 2_675 . 107.4(9)
O92 Na12 Na11 . . 133.1(11)
O92 Na12 Na12 . 2_675 51.8(9)
O92 Na12 Na12 2_675 2_675 41.0(8)
Na11 Na12 Na12 . 2_675 133.1(9)
O25 As1 O27 . . 98.3(6)
O26 As1 O25 . . 96.8(6)
O26 As1 O27 . . 96.2(6)
O64 As2 O65 . . 97.6(6)
O64 As2 O66 . . 96.4(6)
O65 As2 O66 . . 98.9(6)
O32 Y1 O36 . . 140.1(5)
O32 Y1 O37 . . 86.1(5)
O32 Y1 O41 . . 82.6(4)
O32 Y1 O42 . . 116.3(4)
O32 Y1 O50 . . 76.7(5)
O32 Y1 Na2 . . 42.4(4)
O32 Y1 C1 . . 103.0(5)
O33 Y1 O32 . . 71.8(5)
O33 Y1 O36 . . 71.3(5)
O33 Y1 O37 . . 86.1(5)
O33 Y1 O41 . . 116.0(5)
O33 Y1 O42 . . 89.0(5)
O33 Y1 O50 . . 145.0(5)
O33 Y1 O51 . . 141.8(5)
O33 Y1 Na2 . . 113.9(4)
O33 Y1 C1 . . 107.8(5)
O36 Y1 O42 . . 77.6(5)
O36 Y1 Na2 . . 169.2(4)
O36 Y1 C1 . . 102.2(5)
O37 Y1 O36 . . 76.8(5)
O37 Y1 O41 . . 150.2(5)
O37 Y1 O42 . . 154.2(5)
O37 Y1 O50 . . 76.6(5)
O37 Y1 Na2 . . 93.8(4)
O37 Y1 C1 . . 165.2(5)
O41 Y1 O36 . . 127.7(5)
O41 Y1 O42 . . 52.2(4)
O41 Y1 O50 . . 74.0(5)
O41 Y1 Na2 . . 59.8(4)
O41 Y1 C1 . . 25.7(5)
O42 Y1 Na2 . . 111.3(3)
O42 Y1 C1 . . 27.2(5)
O50 Y1 O36 . . 131.4(5)
O50 Y1 O42 . . 119.2(4)
O50 Y1 Na2 . . 39.3(3)
O50 Y1 C1 . . 93.9(5)
O51 Y1 O32 . . 146.2(5)
O51 Y1 O36 . . 71.2(5)
O51 Y1 O37 . . 92.2(5)
O51 Y1 O41 . . 82.4(5)
O51 Y1 O42 . . 76.4(4)
O51 Y1 O50 . . 70.1(5)
O51 Y1 Na2 . . 104.3(4)
O51 Y1 C1 . . 73.8(5)
C1 Y1 Na2 . . 85.5(4)
O30 Y2 O31 . . 73.2(5)
O30 Y2 O39 . . 69.7(5)
O30 Y2 O40 . . 75.9(4)
O30 Y2 O41 . . 83.8(5)
O30 Y2 O49 . . 148.9(4)
O30 Y2 Na2 . . 107.6(4)
O30 Y2 Na3 . 2_565 67.2(4)
O30 Y2 C1 . . 74.2(5)
O31 Y2 O39 . . 138.1(4)
O31 Y2 O40 . . 118.5(5)
O31 Y2 O41 . . 73.2(4)
O31 Y2 Na2 . . 38.7(3)
O31 Y2 Na3 . 2_565 107.1(3)
O31 Y2 C1 . . 93.5(5)
O38 Y2 O30 . . 85.9(5)
O38 Y2 O31 . . 82.4(5)
O38 Y2 O39 . . 76.1(5)
O38 Y2 O40 . . 145.6(5)
O38 Y2 O41 . . 155.4(5)
O38 Y2 O49 . . 94.6(5)
O38 Y2 Na2 . . 102.1(4)
O38 Y2 Na3 . 2_565 37.8(4)
O38 Y2 C1 . . 160.0(6)
O39 Y2 O40 . . 70.2(4)
O39 Y2 Na2 . . 176.8(3)
O39 Y2 Na3 . 2_565 39.7(3)
O39 Y2 C1 . . 94.7(5)
O40 Y2 Na2 . . 111.1(3)
O40 Y2 Na3 . 2_565 107.8(3)
O40 Y2 C1 . . 26.5(4)
O41 Y2 O39 . . 120.4(5)
O41 Y2 O40 . . 51.6(4)
O41 Y2 Na2 . . 60.3(3)
O41 Y2 Na3 . 2_565 148.9(4)
O41 Y2 C1 . . 25.8(4)
O48 Y2 O30 . . 137.4(5)
O48 Y2 O31 . . 145.6(5)
O48 Y2 O38 . . 84.8(5)
O48 Y2 O39 . . 67.7(5)
O48 Y2 O40 . . 89.2(5)
O48 Y2 O41 . . 117.6(5)
O48 Y2 O49 . . 73.4(5)
O48 Y2 Na2 . . 115.0(4)
O48 Y2 Na3 . 2_565 80.4(3)
O48 Y2 C1 . . 108.5(5)
O49 Y2 O31 . . 76.0(4)
O49 Y2 O39 . . 140.6(5)
O49 Y2 O40 . . 116.1(4)
O49 Y2 O41 . . 83.1(5)
O49 Y2 Na2 . . 41.8(3)
O49 Y2 Na3 . 2_565 127.7(4)
O49 Y2 C1 . . 103.4(5)
Na2 Y2 Na3 . 2_565 138.0(2)
C1 Y2 Na2 . . 86.1(4)
C1 Y2 Na3 . 2_565 127.7(4)
O1 W1 O4 . . 100.2(6)
O1 W1 O6 . . 100.3(6)
O1 W1 O7 . . 100.7(6)
O1 W1 O8 . . 100.6(6)
O1 W1 O26 . . 172.0(6)
O4 W1 O26 . . 85.2(5)
O6 W1 O4 . . 82.8(6)
O6 W1 O26 . . 86.2(5)
O7 W1 O4 . . 158.9(6)
O7 W1 O6 . . 90.7(6)
O7 W1 O8 . . 90.1(6)
O7 W1 O26 . . 74.3(5)
O8 W1 O4 . . 88.9(6)
O8 W1 O6 . . 158.6(6)
O8 W1 O26 . . 73.4(5)
O2 W2 O4 . . 100.6(6)
O2 W2 O5 . . 99.9(6)
O2 W2 O9 . . 100.3(6)
O2 W2 O10 . . 100.4(6)
O2 W2 O27 . . 172.7(6)
O2 W2 Na1 . 2_566 88.5(5)
O4 W2 O5 . . 84.2(6)
O4 W2 O10 . . 157.5(5)
O4 W2 O27 . . 85.4(5)
O4 W2 Na1 . 2_566 127.3(5)
O5 W2 O27 . . 84.6(5)
O5 W2 Na1 . 2_566 43.2(4)
O9 W2 O4 . . 92.2(6)
O9 W2 O5 . . 159.8(5)
O9 W2 O10 . . 91.8(5)
O9 W2 O27 . . 75.3(5)
O9 W2 Na1 . 2_566 137.3(4)
O10 W2 O5 . . 84.4(5)
O10 W2 O27 . . 74.3(5)
O10 W2 Na1 . 2_566 45.5(4)
O27 W2 Na1 . 2_566 90.9(3)
O3 W3 O5 . . 101.7(6)
O3 W3 O6 . . 102.0(6)
O3 W3 O11 . . 99.8(6)
O3 W3 O12 . . 99.8(6)
O3 W3 O25 . . 170.2(6)
O3 W3 Na1 . 2_566 89.2(5)
O5 W3 O6 . . 86.8(6)
O5 W3 O11 . . 89.1(6)
O5 W3 O12 . . 158.5(6)
O5 W3 O25 . . 85.6(5)
O5 W3 Na1 . 2_566 43.5(4)
O6 W3 O12 . . 87.8(5)
O6 W3 O25 . . 84.8(5)
O6 W3 Na1 . 2_566 130.3(4)
O11 W3 O6 . . 158.2(6)
O11 W3 O12 . . 88.3(5)
O11 W3 O25 . . 73.6(5)
O11 W3 Na1 . 2_566 50.1(4)
O12 W3 O25 . . 73.2(5)
O12 W3 Na1 . 2_566 138.4(4)
O25 W3 Na1 . 2_566 91.9(3)
O12 W4 O24 . . 87.1(5)
O12 W4 O25 . . 74.2(5)
O13 W4 O12 . . 98.4(6)
O13 W4 O14 . . 99.6(6)
O13 W4 O24 . . 100.5(6)
O13 W4 O25 . . 170.6(6)
O13 W4 O28 . . 103.0(6)
O14 W4 O12 . . 88.7(5)
O14 W4 O24 . . 159.8(6)
O14 W4 O25 . . 86.2(5)
O24 W4 O25 . . 73.7(5)
O28 W4 O12 . . 158.5(6)
O28 W4 O14 . . 87.6(6)
O28 W4 O24 . . 89.0(5)
O28 W4 O25 . . 84.5(5)
O7 W5 O26 . . 71.2(5)
O14 W5 O7 . . 82.5(5)
O14 W5 O26 . . 86.3(5)
O15 W5 O7 . . 96.0(6)
O15 W5 O14 . . 97.4(6)
O15 W5 O16 . . 100.5(6)
O15 W5 O26 . . 166.2(5)
O15 W5 O29 . . 104.7(6)
O16 W5 O7 . . 84.1(5)
O16 W5 O14 . . 158.6(5)
O16 W5 O26 . . 73.6(5)
O29 W5 O7 . . 159.0(6)
O29 W5 O14 . . 90.9(6)
O29 W5 O16 . . 95.7(6)
O29 W5 O26 . . 88.5(5)
O8 W6 O26 . . 71.7(5)
O8 W6 Na3 . 2_565 131.3(4)
O16 W6 O8 . . 84.1(5)
O16 W6 O26 . . 72.6(5)
O16 W6 Na3 . 2_565 100.1(4)
O17 W6 O8 . . 98.7(6)
O17 W6 O16 . . 98.7(6)
O17 W6 O18 . . 101.1(6)
O17 W6 O26 . . 167.4(6)
O17 W6 O30 . . 104.4(6)
O17 W6 Na3 . 2_565 32.6(5)
O18 W6 O8 . . 85.4(5)
O18 W6 O16 . . 158.8(6)
O18 W6 O26 . . 86.5(5)
O18 W6 Na3 . 2_565 100.7(4)
O26 W6 Na3 . 2_565 156.0(3)
O30 W6 O8 . . 156.9(6)
O30 W6 O16 . . 91.3(6)
O30 W6 O18 . . 91.2(6)
O30 W6 O26 . . 85.3(5)
O30 W6 Na3 . 2_565 71.8(5)
O9 W7 O27 . . 71.2(5)
O9 W7 Na2 . . 134.9(4)
O18 W7 O9 . . 84.6(5)
O18 W7 O20 . . 153.7(6)
O18 W7 O27 . . 82.6(5)
O18 W7 Na2 . . 136.2(4)
O19 W7 O9 . . 94.5(6)
O19 W7 O18 . . 104.1(6)
O19 W7 O20 . . 100.0(6)
O19 W7 O27 . . 163.8(5)
O19 W7 O31 . . 102.2(6)
O19 W7 Na2 . . 92.3(5)
O20 W7 O9 . . 83.3(5)
O20 W7 O27 . . 71.4(5)
O20 W7 Na2 . . 51.6(4)
O27 W7 Na2 . . 92.7(3)
O31 W7 O9 . . 163.2(6)
O31 W7 O18 . . 93.2(6)
O31 W7 O20 . . 91.7(5)
O31 W7 O27 . . 92.0(5)
O31 W7 Na2 . . 43.3(4)
O10 W8 O27 . . 72.4(4)
O10 W8 Na1 . 2_566 43.5(4)
O10 W8 Na2 . . 134.0(4)
O20 W8 O10 . . 84.9(5)
O20 W8 O27 . . 74.3(5)
O20 W8 Na1 . 2_566 128.4(4)
O20 W8 Na2 . . 49.1(4)
O21 W8 O10 . . 98.0(6)
O21 W8 O20 . . 97.1(6)
O21 W8 O22 . . 100.6(6)
O21 W8 O27 . . 167.4(6)
O21 W8 O32 . . 102.1(6)
O21 W8 Na1 . 2_566 89.8(5)
O21 W8 Na2 . . 89.1(5)
O22 W8 O10 . . 83.2(5)
O22 W8 O20 . . 159.8(5)
O22 W8 O27 . . 86.5(5)
O22 W8 Na1 . 2_566 42.8(4)
O22 W8 Na2 . . 140.1(4)
O27 W8 Na1 . 2_566 88.5(3)
O27 W8 Na2 . . 91.9(4)
O32 W8 O10 . . 160.0(5)
O32 W8 O20 . . 92.3(6)
O32 W8 O22 . . 93.4(6)
O32 W8 O27 . . 87.7(5)
O32 W8 Na1 . 2_566 136.1(5)
O32 W8 Na2 . . 46.8(5)
Na2 W8 Na1 . 2_566 177.1(2)
O11 W9 O25 . . 72.5(5)
O11 W9 Na1 . 2_566 45.9(4)
O22 W9 O11 . . 84.6(5)
O22 W9 O24 . . 159.4(5)
O22 W9 O25 . . 85.7(5)
O22 W9 Na1 . 2_566 41.7(4)
O23 W9 O11 . . 97.0(6)
O23 W9 O22 . . 100.9(6)
O23 W9 O24 . . 97.2(6)
O23 W9 O25 . . 167.1(6)
O23 W9 O33 . . 104.6(6)
O23 W9 Na1 . 2_566 89.8(5)
O24 W9 O11 . . 83.6(5)
O24 W9 O25 . . 74.6(5)
O24 W9 Na1 . 2_566 129.5(4)
O25 W9 Na1 . 2_566 88.0(3)
O33 W9 O11 . . 158.4(6)
O33 W9 O22 . . 90.9(6)
O33 W9 O24 . . 93.9(6)
O33 W9 O25 . . 86.1(5)
O33 W9 Na1 . 2_566 132.6(5)
O28 W10 O29 . . 77.1(5)
O28 W10 O42 . . 80.0(5)
O29 W10 O42 . . 80.1(5)
O34 W10 O28 . . 98.6(6)
O34 W10 O29 . . 90.1(6)
O34 W10 O35 . . 102.4(7)
O34 W10 O42 . . 170.2(6)
O34 W10 O43 . . 99.6(6)
O35 W10 O28 . . 94.5(6)
O35 W10 O29 . . 165.9(6)
O35 W10 O42 . . 87.3(6)
O35 W10 O43 . . 97.7(6)
O43 W10 O28 . . 155.4(6)
O43 W10 O29 . . 86.4(5)
O43 W10 O42 . . 79.3(5)
O43 W11 O40 . . 80.7(5)
O43 W11 O46 . . 87.2(5)
O43 W11 O47 . . 158.3(5)
O44 W11 O40 . . 87.8(6)
O44 W11 O43 . . 98.1(6)
O44 W11 O46 . . 167.0(6)
O44 W11 O47 . . 93.9(7)
O45 W11 O40 . . 170.3(6)
O45 W11 O43 . . 97.0(7)
O45 W11 O44 . . 101.9(7)
O45 W11 O46 . . 89.1(6)
O45 W11 O47 . . 98.2(7)
O46 W11 O40 . . 81.4(5)
O47 W11 O40 . . 81.7(5)
O47 W11 O46 . . 77.7(5)
O46 W12 O53 . . 90.2(6)
O46 W12 O63 . . 94.7(6)
O46 W12 O64 . . 88.6(5)
O46 W12 O68 . . 159.7(6)
O46 W12 Na4 . . 132.3(5)
O52 W12 O46 . . 104.3(7)
O52 W12 O53 . . 100.9(6)
O52 W12 O63 . . 98.1(6)
O52 W12 O64 . . 165.4(6)
O52 W12 O68 . . 95.6(6)
O52 W12 Na4 . . 87.2(5)
O53 W12 O64 . . 85.5(5)
O53 W12 O68 . . 82.3(5)
O53 W12 Na4 . . 42.2(4)
O63 W12 O53 . . 158.5(6)
O63 W12 O64 . . 73.8(5)
O63 W12 O68 . . 86.0(5)
O63 W12 Na4 . . 129.9(4)
O64 W12 Na4 . . 89.0(4)
O68 W12 O64 . . 72.0(5)
O68 W12 Na4 . . 43.9(4)
O47 W13 O53 . . 86.9(6)
O47 W13 O55 . . 91.1(6)
O47 W13 O65 . . 86.0(5)
O47 W13 O69 . . 158.7(5)
O47 W13 Na4 . . 130.5(4)
O53 W13 O65 . . 85.1(5)
O53 W13 O69 . . 86.6(6)
O53 W13 Na4 . . 43.6(5)
O54 W13 O47 . . 102.1(7)
O54 W13 O53 . . 101.4(7)
O54 W13 O55 . . 99.4(6)
O54 W13 O65 . . 169.8(6)
O54 W13 O69 . . 99.0(7)
O54 W13 Na4 . . 88.9(5)
O55 W13 O53 . . 159.0(6)
O55 W13 O65 . . 73.9(5)
O55 W13 O69 . . 87.8(6)
O55 W13 Na4 . . 135.0(5)
O65 W13 Na4 . . 90.6(3)
O69 W13 O65 . . 73.3(5)
O69 W13 Na4 . . 47.1(4)
O48 W14 O55 . . 91.2(6)
O48 W14 O57 . . 91.5(6)
O48 W14 O65 . . 84.4(5)
O48 W14 O70 . . 156.9(6)
O55 W14 O65 . . 73.0(5)
O55 W14 O70 . . 82.7(5)
O56 W14 O48 . . 104.7(6)
O56 W14 O55 . . 98.2(6)
O56 W14 O57 . . 102.8(6)
O56 W14 O65 . . 167.8(6)
O56 W14 O70 . . 98.3(6)
O57 W14 O55 . . 157.3(5)
O57 W14 O65 . . 84.9(5)
O57 W14 O70 . . 86.0(6)
O70 W14 O65 . . 72.5(5)
O49 W15 O57 . . 92.5(6)
O49 W15 O59 . . 92.4(6)
O49 W15 O66 . . 87.7(5)
O49 W15 O71 . . 160.5(6)
O49 W15 Na2 . . 46.4(4)
O49 W15 Na8 . 1_655 155.2(5)
O57 W15 O59 . . 159.7(5)
O57 W15 O66 . . 86.5(5)
O57 W15 O71 . . 84.2(5)
O57 W15 Na2 . . 138.9(4)
O57 W15 Na8 . 1_655 77.2(5)
O58 W15 O49 . . 104.1(6)
O58 W15 O57 . . 100.1(6)
O58 W15 O59 . . 97.8(6)
O58 W15 O66 . . 166.0(6)
O58 W15 O71 . . 95.4(6)
O58 W15 Na2 . . 90.7(5)
O58 W15 Na8 . 1_655 56.8(6)
O59 W15 O66 . . 74.0(5)
O59 W15 O71 . . 84.6(5)
O59 W15 Na2 . . 49.9(4)
O59 W15 Na8 . 1_655 105.1(5)
O66 W15 Na2 . . 92.4(4)
O66 W15 Na8 . 1_655 113.6(4)
O71 W15 O66 . . 72.9(5)
O71 W15 Na2 . . 134.5(4)
O71 W15 Na8 . 1_655 42.1(4)
Na2 W15 Na8 . 1_655 138.5(3)
O50 W16 O59 . . 92.2(6)
O50 W16 O61 . . 93.1(6)
O50 W16 O66 . . 92.6(5)
O50 W16 O72 . . 163.5(5)
O50 W16 Na2 . . 44.0(5)
O59 W16 O66 . . 72.3(5)
O59 W16 O72 . . 83.8(5)
O59 W16 Na2 . . 50.5(4)
O60 W16 O50 . . 102.6(6)
O60 W16 O59 . . 99.0(6)
O60 W16 O61 . . 102.8(6)
O60 W16 O66 . . 162.9(6)
O60 W16 O72 . . 93.9(6)
O60 W16 Na2 . . 94.1(5)
O61 W16 O59 . . 155.8(5)
O61 W16 O66 . . 83.9(5)
O61 W16 O72 . . 84.5(5)
O61 W16 Na2 . . 136.8(4)
O66 W16 Na2 . . 91.5(3)
O72 W16 O66 . . 70.8(4)
O72 W16 Na2 . . 134.2(4)
O51 W17 O61 . . 89.7(6)
O51 W17 O63 . . 93.0(6)
O51 W17 O64 . . 83.9(5)
O51 W17 O67 . . 155.9(6)
O61 W17 O63 . . 159.9(5)
O61 W17 O64 . . 88.4(5)
O61 W17 O67 . . 84.5(5)
O62 W17 O51 . . 104.7(7)
O62 W17 O61 . . 100.6(6)
O62 W17 O63 . . 98.0(6)
O62 W17 O64 . . 167.4(6)
O62 W17 O67 . . 99.3(6)
O63 W17 O64 . . 72.0(5)
O63 W17 O67 . . 84.9(5)
O67 W17 O64 . . 72.7(5)
O64 W18 Na4 . . 91.8(3)
O67 W18 O64 . . 74.2(5)
O67 W18 O73 . . 89.5(6)
O67 W18 O74 . . 160.5(5)
O67 W18 Na4 . . 137.9(4)
O68 W18 O64 . . 73.7(5)
O68 W18 O67 . . 91.4(5)
O68 W18 O73 . . 158.2(5)
O68 W18 O74 . . 87.2(5)
O68 W18 Na4 . . 46.6(4)
O73 W18 O64 . . 85.6(5)
O73 W18 O74 . . 84.8(5)
O73 W18 Na4 . . 129.6(4)
O74 W18 O64 . . 86.7(5)
O74 W18 Na4 . . 44.8(4)
O76 W18 O64 . . 171.4(6)
O76 W18 O67 . . 100.0(6)
O76 W18 O68 . . 100.4(6)
O76 W18 O73 . . 101.0(6)
O76 W18 O74 . . 99.4(6)
O76 W18 Na4 . . 88.4(5)
O65 W19 Na4 . . 89.8(4)
O69 W19 O65 . . 72.9(5)
O69 W19 Na4 . . 46.5(4)
O70 W19 O65 . . 74.3(5)
O70 W19 O69 . . 88.2(6)
O70 W19 O74 . . 160.6(6)
O70 W19 Na4 . . 134.7(4)
O74 W19 O65 . . 86.4(5)
O74 W19 O69 . . 84.6(6)
O74 W19 Na4 . . 41.6(4)
O75 W19 O65 . . 87.0(5)
O75 W19 O69 . . 158.9(6)
O75 W19 O70 . . 92.6(6)
O75 W19 O74 . . 87.8(6)
O75 W19 Na4 . . 129.4(5)
O77 W19 O65 . . 169.6(5)
O77 W19 O69 . . 99.0(6)
O77 W19 O70 . . 99.4(6)
O77 W19 O74 . . 99.5(6)
O77 W19 O75 . . 101.6(6)
O77 W19 Na4 . . 89.0(5)
O71 W20 O66 . . 74.3(5)
O71 W20 O73 . . 156.0(6)
O71 W20 O75 . . 87.1(5)
O72 W20 O66 . . 74.4(5)
O72 W20 O71 . . 92.0(5)
O72 W20 O73 . . 90.4(5)
O72 W20 O75 . . 158.5(6)
O73 W20 O66 . . 83.4(5)
O73 W20 O75 . . 82.0(5)
O75 W20 O66 . . 84.7(5)
O78 W20 O66 . . 173.7(6)
O78 W20 O71 . . 101.3(6)
O78 W20 O72 . . 101.4(6)
O78 W20 O73 . . 101.6(6)
O78 W20 O75 . . 99.8(6)
O40 C1 O42 . . 126.3(18)
O40 C1 Y1 . . 162.1(14)
O40 C1 Y2 . . 64.1(10)
O41 C1 O40 . . 118.3(19)
O41 C1 O42 . . 115.3(17)
O41 C1 Y1 . . 55.0(9)
O41 C1 Y2 . . 57.0(10)
O42 C1 Y1 . . 62.8(9)
O42 C1 Y2 . . 162.5(13)
Y1 C1 Y2 . . 112.0(7)
O38 C2 Na3 . 2_565 49.4(10)
O38 C2 C3 . . 119(2)
O110 C2 O38 . . 118(2)
O110 C2 Na3 . 2_565 79.6(13)
O110 C2 C3 . . 123(2)
C3 C2 Na3 . 2_565 139.1(15)

loop_
_geom_bond_atom_site_label_1
_geom_bond_atom_site_label_2
_geom_bond_site_symmetry_2
_geom_bond_distance
O1 W1 . 1.737(15)
O2 Na4 1_545 2.495(16)
O2 W2 . 1.693(13)
O3 W3 . 1.695(14)
O4 W1 . 1.952(13)
O4 W2 . 1.897(13)
O5 Na1 2_566 2.447(15)
O5 W2 . 1.972(14)
O5 W3 . 1.886(14)
O6 W1 . 1.909(13)
O6 W3 . 1.910(12)
O7 W1 . 1.863(13)
O7 W5 . 2.075(13)
O8 W1 . 1.878(14)
O8 W6 . 2.015(13)
O9 W2 . 1.875(14)
O9 W7 . 2.039(13)
O10 Na1 2_566 2.537(16)
O10 W2 . 1.907(11)
O10 W8 . 2.059(12)
O11 Na1 2_566 2.659(16)
O11 W3 . 1.892(12)
O11 W9 . 2.043(13)
O12 W3 . 1.956(13)
O12 W4 . 1.924(13)
O13 W4 . 1.699(15)
O14 W4 . 1.900(12)
O14 W5 . 1.955(13)
O15 Na5 . 2.451(18)
O15 W5 . 1.724(14)
O16 W5 . 1.895(13)
O16 W6 . 1.964(13)
O17 Na3 2_565 2.437(17)
O17 Na3 . 2.348(16)
O17 W6 . 1.742(14)
O18 W6 . 1.929(13)
O18 W7 . 1.897(13)
O19 W7 . 1.742(14)
O20 Na2 . 2.673(15)
O20 W7 . 1.972(12)
O20 W8 . 1.926(13)
O21 W8 . 1.708(13)
O22 Na1 2_566 2.547(15)
O22 W8 . 1.920(14)
O22 W9 . 1.927(13)
O23 Na6 . 2.305(17)
O23 W9 . 1.740(13)
O24 W4 . 1.936(12)
O24 W9 . 1.944(13)
O25 As1 . 1.796(13)
O25 W3 . 2.361(13)
O25 W4 . 2.342(13)
O25 W9 . 2.298(12)
O26 As1 . 1.787(12)
O26 W1 . 2.345(13)
O26 W5 . 2.326(13)
O26 W6 . 2.319(13)
O27 As1 . 1.812(12)
O27 W2 . 2.335(12)
O27 W7 . 2.396(13)
O27 W8 . 2.302(12)
O28 W4 . 1.878(13)
O28 W10 . 1.954(13)
O29 W5 . 1.795(14)
O29 W10 . 2.236(14)
O30 Y2 . 2.286(14)
O30 W6 . 1.760(13)
O31 Na2 . 2.440(15)
O31 Y2 . 2.340(12)
O31 W7 . 1.768(13)
O32 Na2 . 2.619(17)
O32 Y1 . 2.321(13)
O32 W8 . 1.808(13)
O33 Y1 . 2.300(15)
O33 W9 . 1.750(14)
O34 Na5 . 2.458(17)
O34 W10 . 1.707(15)
O35 W10 . 1.767(14)
O36 Y1 . 2.456(16)
O37 Y1 . 2.326(13)
O38 Na3 2_565 2.425(16)
O38 Y2 . 2.279(15)
O38 C2 . 1.30(2)
O39 Na3 2_565 2.450(16)
O39 Y2 . 2.507(13)
O40 Y2 . 2.551(13)
O40 W11 . 2.249(12)
O40 C1 . 1.27(2)
O41 Y1 . 2.347(13)
O41 Y2 . 2.398(13)
O41 C1 . 1.25(2)
O42 Y1 . 2.515(12)
O42 W10 . 2.306(13)
O42 C1 . 1.29(2)
O43 W10 . 1.920(13)
O43 W11 . 1.894(14)
O44 W11 . 1.747(14)
O45 W11 . 1.729(15)
O46 W11 . 2.214(12)
O46 W12 . 1.780(13)
O47 W11 . 1.930(15)
O47 W13 . 1.877(14)
O48 Y2 . 2.258(14)
O48 W14 . 1.792(14)
O49 Na2 . 2.566(15)
O49 Y2 . 2.324(13)
O49 W15 . 1.792(13)
O50 Na2 . 2.482(15)
O50 Y1 . 2.383(14)
O50 W16 . 1.744(13)
O51 Y1 . 2.304(13)
O51 W17 . 1.747(13)
O52 Na8 . 2.47(2)
O52 W12 . 1.693(15)
O53 Na4 . 2.540(17)
O53 W12 . 1.934(14)
O53 W13 . 1.920(14)
O54 W13 . 1.701(14)
O55 W13 . 1.891(13)
O55 W14 . 2.002(13)
O56 W14 . 1.718(14)
O57 W14 . 1.889(13)
O57 W15 . 1.943(13)
O58 Na8 1_655 3.00(2)
O58 W15 . 1.726(15)
O59 Na2 . 2.649(16)
O59 W15 . 1.964(12)
O59 W16 . 1.940(13)
O60 Na1 . 2.343(15)
O60 W16 . 1.730(13)
O61 W16 . 1.917(12)
O61 W17 . 1.926(12)
O62 Na9 2_576 2.43(2)
O62 W17 . 1.710(14)
O63 W12 . 1.916(13)
O63 W17 . 1.970(13)
O64 As2 . 1.782(13)
O64 W12 . 2.305(13)
O64 W17 . 2.341(13)
O64 W18 . 2.359(13)
O65 As2 . 1.805(13)
O65 W13 . 2.344(12)
O65 W14 . 2.301(13)
O65 W19 . 2.341(13)
O66 As2 . 1.815(12)
O66 W15 . 2.301(12)
O66 W16 . 2.391(12)
O66 W20 . 2.340(13)
O67 Na10 2_576 2.75(2)
O67 W17 . 2.014(13)
O67 W18 . 1.895(13)
O68 Na4 . 2.568(15)
O68 W12 . 2.047(12)
O68 W18 . 1.873(12)
O69 Na4 . 2.653(16)
O69 W13 . 1.931(14)
O69 W19 . 1.958(13)
O70 W14 . 2.035(14)
O70 W19 . 1.878(13)
O71 Na8 1_655 2.47(2)
O71 W15 . 2.022(13)
O71 W20 . 1.886(13)
O72 W16 . 2.027(13)
O72 W20 . 1.877(12)
O73 Na10 . 2.99(2)
O73 W18 . 1.931(13)
O73 W20 . 1.909(13)
O74 Na4 . 2.497(16)
O74 W18 . 1.941(13)
O74 W19 . 1.938(13)
O75 W19 . 1.846(13)
O75 W20 . 1.970(13)
O76 Na9 . 2.36(2)
O76 W18 . 1.711(14)
O77 W19 . 1.691(15)
O78 W20 . 1.710(15)
O79 Na1 . 2.46(2)
O80 Na1 . 2.41(2)
O80 Na10 . 2.77(3)
O81 Na2 . 2.448(15)
O81 Na6 2_566 2.486(19)
O82 Na4 . 2.39(2)
O83 Na4 . 2.44(2)
O83 Na7 . 2.49(2)
O84 Na7 . 2.53(2)
O85 Na7 . 2.55(3)
O85 Na11 . 2.38(3)
O86 Na7 . 2.36(2)
O86 Na11 . 2.39(3)
O87 Na11 . 2.72(4)
O87 Na12 . 2.64(4)
O88 Na7 . 2.47(2)
O88 Na11 . 2.37(3)
O89 Na11 . 2.56(3)
O89 Na12 . 2.64(3)
O90 Na11 . 2.31(4)
O90 Na12 . 2.37(3)
O91 Na12 . 2.64(4)
O92 Na12 2_675 2.73(4)
O92 Na12 . 2.28(3)
O93 Na6 . 2.63(4)
O94 Na2 2_566 2.531(18)
O94 Na6 . 2.488(18)
O95 Na6 . 2.52(2)
O96 Na6 . 2.34(3)
O97 Na5 . 2.399(18)
O97 Na7 1_445 2.37(2)
O98 Na5 . 2.390(18)
O99 Na5 . 2.40(2)
O100 Na3 . 2.47(2)
O111 Na8 . 2.51(3)
O101 Na8 . 2.48(3)
O1A Na3 . 2.429(19)
O102 Na8 . 2.53(4)
O103 Na8 . 2.43(3)
O107 Na9 . 2.40(3)
O108 Na9 . 2.30(3)
O109 Na9 . 2.32(3)
O110 Na5 1_655 2.45(2)
O110 C2 . 1.24(2)
Na1 W2 2_566 3.477(8)
Na1 W3 2_566 3.441(8)
Na1 W8 2_566 3.598(9)
Na1 W9 2_566 3.640(8)
Na2 W7 . 3.404(8)
Na2 W8 . 3.501(9)
Na2 W15 . 3.449(9)
Na2 W16 . 3.421(8)
Na3 Na3 2_565 3.499(18)
Na3 Y2 2_565 3.783(9)
Na3 W6 2_565 3.718(9)
Na3 C2 2_565 3.06(2)
Na4 Na7 . 4.190(17)
Na4 W12 . 3.615(10)
Na4 W13 . 3.557(9)
Na4 W18 . 3.466(9)
Na4 W19 . 3.589(10)
Na7 Na11 . 3.14(2)
Na8 W15 1_455 3.571(15)
Na9 O0AA . 2.92(5)
Na11 Na12 . 3.36(3)
Na12 Na12 2_675 3.47(4)
Y1 C1 . 2.829(18)
Y2 C1 . 2.84(2)
C2 C3 . 1.51(3)
